data_4513534
loop_
_publ_author_name
'Yang, Jie'
'Liu, Xiaobin'
'Wang, Xiaoqing'
'Dai, Fangna'
'Zhou, Yan'
'Dong, Bin'
'Zhang, Liangliang'
'Liu, Yanru'
'Sun, Daofeng'

_publ_section_title
;
 Syntheses, Crystal Structures, and Properties of Four Metal--Organic
 Complexes Based on
 1,4,5,6,7,7-Hexachlorobicyclo[2.2.1]hept-5-ene-2,3-dicarboxylic Acid
;
_journal_issue 9
_journal_name_full 'Crystal Growth &amp; Design'
_journal_page_first 4198
_journal_paper_doi 10.1021/acs.cgd.5b00164
_journal_volume 15
_journal_year 2015
_chemical_formula_moiety 'C21 H12 Cl6 Cu N2 O5'
_chemical_formula_sum 'C21 H12 Cl6 Cu N2 O5'
_chemical_formula_weight 648.57
_chemical_name_systematic
;
 ? 
;
_space_group_crystal_system triclinic
_space_group_IT_number 2
_space_group_name_Hall '-P 1'
_space_group_name_H-M_alt 'P -1'
_symmetry_space_group_name_Hall '-P 1'
_symmetry_space_group_name_H-M 'P -1'
_atom_sites_solution_hydrogens geom
_atom_sites_solution_primary iterative
_atom_sites_solution_secondary difmap
_audit_creation_date 2014-06-25
_audit_creation_method
;
Olex2 1.2
(compiled 2014.06.18 svn.r2945 for OlexSys, GUI svn.r4846)
;
_cell_angle_alpha 64.289(14)
_cell_angle_beta 72.003(16)
_cell_angle_gamma 89.561(16)
_cell_formula_units_Z 2
_cell_length_a 8.492(8)
_cell_length_b 12.824(12)
_cell_length_c 13.253(13)
_cell_measurement_reflns_used 1476
_cell_measurement_temperature 293(2)
_cell_measurement_theta_max 23.91
_cell_measurement_theta_min 2.89
_cell_volume 1223(2)
_computing_cell_refinement 'SAINT v7.23A (Bruker, 2003)'
_computing_data_reduction 'SAINT v7.23A (Bruker, 2003)'
_computing_molecular_graphics 'Olex2 (Dolomanov et al., 2009)'
_computing_publication_material 'Olex2 (Dolomanov et al., 2009)'
_computing_structure_refinement 'XL (Sheldrick, 2008)'
_computing_structure_solution
;
Superflip (Palatinus & Chapuis, 2007;Palatinus & van der Lee, 2008;
Palatinus et al., 2012)
;
_diffrn_ambient_temperature 293(2)
_diffrn_measured_fraction_theta_full 0.981
_diffrn_measured_fraction_theta_max 0.981
_diffrn_measurement_device_type 'CCD area detector'
_diffrn_measurement_method 'phi and omega scans'
_diffrn_radiation_monochromator graphite
_diffrn_radiation_type MoK\a
_diffrn_radiation_wavelength 0.71000
_diffrn_reflns_av_R_equivalents 0.0271
_diffrn_reflns_av_unetI/netI 0.0692
_diffrn_reflns_limit_h_max 10
_diffrn_reflns_limit_h_min -8
_diffrn_reflns_limit_k_max 15
_diffrn_reflns_limit_k_min -15
_diffrn_reflns_limit_l_max 13
_diffrn_reflns_limit_l_min -16
_diffrn_reflns_number 6240
_diffrn_reflns_theta_full 25.50
_diffrn_reflns_theta_max 25.50
_diffrn_reflns_theta_min 1.81
_diffrn_source 'fine-focus sealed tube'
_exptl_absorpt_coefficient_mu 1.586
_exptl_absorpt_correction_type none
_exptl_crystal_colour blue
_exptl_crystal_density_diffrn 1.761
_exptl_crystal_density_method 'not measured'
_exptl_crystal_description block
_exptl_crystal_F_000 646
_exptl_crystal_size_max 0.11
_exptl_crystal_size_mid 0.10
_exptl_crystal_size_min 0.09
_refine_diff_density_max 0.502
_refine_diff_density_min -0.451
_refine_diff_density_rms 0.088
_refine_ls_extinction_method none
_refine_ls_goodness_of_fit_ref 1.000
_refine_ls_hydrogen_treatment constr
_refine_ls_matrix_type full
_refine_ls_number_parameters 317
_refine_ls_number_reflns 4483
_refine_ls_number_restraints 0
_refine_ls_restrained_S_all 1.000
_refine_ls_R_factor_all 0.0789
_refine_ls_R_factor_gt 0.0486
_refine_ls_shift/su_max 0.041
_refine_ls_shift/su_mean 0.006
_refine_ls_structure_factor_coef Fsqd
_refine_ls_weighting_details 'calc w=1/[\s^2^(Fo^2^)+(0.0610P)^2^+0.0000P] where P=(Fo^2^+2Fc^2^)/3'
_refine_ls_weighting_scheme calc
_refine_ls_wR_factor_gt 0.1136
_refine_ls_wR_factor_ref 0.1261
_reflns_number_gt 3079
_reflns_number_total 4483
_reflns_threshold_expression >2sigma(I)
_cod_data_source_file cg5b00164_si_002.cif
_cod_data_source_block p
_cod_depositor_comments 'Adding full bibliography for 4513533--4513536.cif.'
_cod_database_code 4513534
_olex2_refinement_description
;
1. Fixed Uiso
 At 1.2 times of:
  All C(H) groups
 At 1.5 times of:
  All O(H,H) groups
2.a Rotating group:
 O1W(H1WA,H1WB)
2.b Ternary CH refined with riding coordinates:
 C4(H4), C3(H3)
2.c Aromatic/amide H refined with riding coordinates:
 C20(H20), C18(H18), C10(H10), C21(H21), C11(H11), C19(H19), C12(H12), C17(H17)
;
_olex2_submission_special_instructions 'No special instructions were received'

loop_
_space_group_symop_id
_space_group_symop_operation_xyz
1 'x, y, z'
2 '-x, -y, -z'

loop_
_atom_site_label
_atom_site_type_symbol
_atom_site_fract_x
_atom_site_fract_y
_atom_site_fract_z
_atom_site_U_iso_or_equiv
_atom_site_adp_type
_atom_site_occupancy
_atom_site_calc_flag
_atom_site_refinement_flags_posn
Cu1 Cu -0.09513(7) 0.46748(5) 0.71394(5) 0.03094(18) Uani 1 d .
Cl2 Cl 0.3028(2) 0.89366(14) 0.11862(14) 0.0737(5) Uani 1 d .
Cl3 Cl 0.32118(18) 0.90501(13) 0.52219(14) 0.0610(4) Uani 1 d .
Cl6 Cl 0.70062(15) 0.82456(11) 0.39853(13) 0.0492(4) Uani 1 d .
Cl7 Cl 0.60919(16) 1.02748(11) 0.23526(13) 0.0498(4) Uani 1 d .
Cl9 Cl 0.09465(18) 0.95183(14) 0.34937(19) 0.0782(6) Uani 1 d .
Cl12 Cl 0.66531(17) 0.81139(13) 0.14944(13) 0.0590(4) Uani 1 d .
O1 O 0.1264(4) 0.5681(3) 0.6604(3) 0.0401(8) Uani 1 d .
O2 O 0.0574(4) 0.6725(3) 0.4979(3) 0.0450(9) Uani 1 d .
O4 O 0.2937(4) 0.6233(3) 0.2770(3) 0.0380(8) Uani 1 d .
O1W O 0.0408(4) 0.3648(3) 0.6596(3) 0.0376(8) Uani 1 d .
H1WA H 0.1356 0.4037 0.6044 0.056 Uiso 1 d GR
H1WB H -0.0123 0.3339 0.6303 0.056 Uiso 1 d GR
O3 O 0.3043(4) 0.4851(3) 0.4526(3) 0.0429(8) Uani 1 d .
N2 N -0.2251(5) 0.5754(3) 0.7685(3) 0.0341(9) Uani 1 d .
N1 N -0.1178(4) 0.3822(3) 0.9067(3) 0.0350(9) Uani 1 d .
C1 C 0.1600(6) 0.6456(4) 0.5521(4) 0.0344(11) Uani 1 d .
C4 C 0.3439(5) 0.7056(4) 0.4860(4) 0.0307(10) Uani 1 d .
H4 H 0.4036 0.6815 0.5433 0.037 Uiso 1 calc R
C9 C 0.3494(6) 0.8605(4) 0.2449(5) 0.0403(12) Uani 1 d .
C20 C -0.3611(7) 0.7453(5) 0.7394(6) 0.0564(15) Uani 1 d .
H20 H -0.3965 0.8098 0.6888 0.068 Uiso 1 calc R
C5 C 0.3623(5) 0.8415(4) 0.4234(4) 0.0348(11) Uani 1 d .
C7 C 0.5436(5) 0.8753(4) 0.3324(4) 0.0348(11) Uani 1 d .
C3 C 0.4402(5) 0.6775(4) 0.3803(4) 0.0307(10) Uani 1 d .
H3 H 0.5402 0.6452 0.3952 0.037 Uiso 1 calc R
C8 C 0.2687(6) 0.8831(4) 0.3334(5) 0.0415(13) Uani 1 d .
C18 C -0.3047(7) 0.5010(6) 1.1222(5) 0.0568(16) Uani 1 d .
H18 H -0.3189 0.4865 1.1998 0.068 Uiso 1 calc R
C10 C -0.0591(6) 0.2880(5) 0.9726(5) 0.0492(14) Uani 1 d .
H10 H -0.0085 0.2403 0.9395 0.059 Uiso 1 calc R
C14 C -0.1943(5) 0.4500(4) 0.9578(4) 0.0355(11) Uani 1 d .
C21 C -0.2767(6) 0.6708(4) 0.6989(5) 0.0448(13) Uani 1 d .
H21 H -0.2547 0.6876 0.6198 0.054 Uiso 1 calc R
C15 C -0.2553(5) 0.5520(4) 0.8841(4) 0.0325(11) Uani 1 d .
C11 C -0.0722(7) 0.2601(5) 1.0903(5) 0.0570(16) Uani 1 d .
H11 H -0.0281 0.1955 1.1329 0.068 Uiso 1 calc R
C19 C -0.3918(7) 0.7225(5) 0.8558(6) 0.0567(16) Uani 1 d .
H19 H -0.4467 0.7727 0.8838 0.068 Uiso 1 calc R
C12 C -0.1493(7) 0.3268(5) 1.1425(5) 0.0554(15) Uani 1 d .
H12 H -0.1583 0.3080 1.2204 0.066 Uiso 1 calc R
C13 C -0.2150(6) 0.4249(5) 1.0765(4) 0.0420(13) Uani 1 d .
C2 C 0.3380(5) 0.5872(4) 0.3700(4) 0.0332(11) Uani 1 d .
C17 C -0.3683(7) 0.5927(6) 1.0547(6) 0.0576(16) Uani 1 d .
H17 H -0.4310 0.6365 1.0885 0.069 Uiso 1 calc R
C16 C -0.3402(6) 0.6227(5) 0.9333(5) 0.0417(12) Uani 1 d .
C6 C 0.4994(5) 0.8033(4) 0.2728(4) 0.0331(11) Uani 1 d .

loop_
_atom_site_aniso_label
_atom_site_aniso_U_11
_atom_site_aniso_U_22
_atom_site_aniso_U_33
_atom_site_aniso_U_23
_atom_site_aniso_U_13
_atom_site_aniso_U_12
Cu1 0.0311(3) 0.0337(3) 0.0303(3) -0.0176(3) -0.0086(2) 0.0043(2)
Cl2 0.0915(12) 0.0668(10) 0.0552(10) -0.0061(8) -0.0466(9) -0.0060(9)
Cl3 0.0569(9) 0.0626(9) 0.0710(10) -0.0503(9) -0.0015(7) -0.0071(7)
Cl6 0.0342(7) 0.0499(8) 0.0677(9) -0.0239(7) -0.0269(6) 0.0034(6)
Cl7 0.0413(7) 0.0327(7) 0.0642(9) -0.0173(7) -0.0103(6) -0.0023(5)
Cl9 0.0379(8) 0.0598(10) 0.1378(17) -0.0433(11) -0.0337(9) 0.0216(7)
Cl12 0.0490(8) 0.0644(9) 0.0526(9) -0.0352(8) 0.0100(7) -0.0104(7)
O1 0.0384(19) 0.044(2) 0.035(2) -0.0207(17) -0.0039(15) -0.0051(15)
O2 0.0334(19) 0.064(2) 0.039(2) -0.0256(19) -0.0098(16) -0.0063(16)
O4 0.0341(18) 0.044(2) 0.038(2) -0.0237(17) -0.0077(15) -0.0006(15)
O1W 0.0341(18) 0.0383(19) 0.046(2) -0.0242(17) -0.0137(16) 0.0031(15)
O3 0.051(2) 0.0285(19) 0.045(2) -0.0170(18) -0.0101(17) -0.0007(16)
N2 0.038(2) 0.033(2) 0.031(2) -0.0160(19) -0.0081(18) 0.0029(18)
N1 0.031(2) 0.037(2) 0.034(2) -0.014(2) -0.0100(18) 0.0024(18)
C1 0.036(3) 0.040(3) 0.031(3) -0.024(2) -0.005(2) 0.000(2)
C4 0.031(2) 0.032(3) 0.027(3) -0.013(2) -0.007(2) -0.001(2)
C9 0.038(3) 0.034(3) 0.042(3) -0.009(2) -0.017(2) -0.002(2)
C20 0.064(4) 0.046(3) 0.063(4) -0.028(3) -0.023(3) 0.023(3)
C5 0.026(2) 0.036(3) 0.046(3) -0.025(2) -0.009(2) 0.003(2)
C7 0.028(2) 0.030(3) 0.047(3) -0.018(2) -0.013(2) 0.003(2)
C3 0.028(2) 0.026(2) 0.039(3) -0.014(2) -0.013(2) 0.0082(19)
C8 0.027(3) 0.030(3) 0.070(4) -0.021(3) -0.022(3) 0.008(2)
C18 0.053(3) 0.085(5) 0.046(4) -0.048(4) -0.007(3) -0.006(3)
C10 0.042(3) 0.044(3) 0.047(3) -0.009(3) -0.013(3) 0.003(2)
C14 0.028(2) 0.047(3) 0.031(3) -0.021(2) -0.003(2) -0.007(2)
C21 0.049(3) 0.039(3) 0.039(3) -0.014(3) -0.011(3) 0.011(2)
C15 0.027(2) 0.037(3) 0.036(3) -0.017(2) -0.013(2) 0.001(2)
C11 0.045(3) 0.058(4) 0.048(4) -0.003(3) -0.021(3) -0.004(3)
C19 0.052(3) 0.052(4) 0.077(5) -0.044(4) -0.013(3) 0.013(3)
C12 0.049(3) 0.072(4) 0.037(3) -0.016(3) -0.016(3) -0.011(3)
C13 0.033(3) 0.057(3) 0.035(3) -0.019(3) -0.013(2) -0.009(2)
C2 0.026(2) 0.038(3) 0.039(3) -0.026(3) -0.003(2) 0.006(2)
C17 0.055(4) 0.075(4) 0.062(4) -0.053(4) -0.012(3) 0.008(3)
C16 0.036(3) 0.051(3) 0.051(3) -0.036(3) -0.012(2) 0.003(2)
C6 0.030(2) 0.031(3) 0.033(3) -0.014(2) -0.004(2) 0.000(2)

loop_
_atom_type_symbol
_atom_type_description
_atom_type_scat_dispersion_real
_atom_type_scat_dispersion_imag
_atom_type_scat_source
C C 0.0033 0.0016 'International Tables Vol C Tables 4.2.6.8 and 6.1.1.4'
H H 0.0000 0.0000 'International Tables Vol C Tables 4.2.6.8 and 6.1.1.4'
Cl Cl 0.1484 0.1585 'International Tables Vol C Tables 4.2.6.8 and 6.1.1.4'
Cu Cu 0.3201 1.2651 'International Tables Vol C Tables 4.2.6.8 and 6.1.1.4'
N N 0.0061 0.0033 'International Tables Vol C Tables 4.2.6.8 and 6.1.1.4'
O O 0.0106 0.0060 'International Tables Vol C Tables 4.2.6.8 and 6.1.1.4'

loop_
_geom_angle_atom_site_label_1
_geom_angle_atom_site_label_2
_geom_angle_atom_site_label_3
_geom_angle
_geom_angle_site_symmetry_1
_geom_angle_site_symmetry_3
O1 Cu1 N1 93.93(13) . .
O4 Cu1 O1 165.29(13) 2_566 .
O4 Cu1 N2 95.49(15) 2_566 .
O4 Cu1 N1 99.82(13) 2_566 .
O1W Cu1 O1 85.60(14) . .
O1W Cu1 O4 86.79(14) . 2_566
O1W Cu1 N2 177.73(13) . .
O1W Cu1 N1 100.35(15) . .
N2 Cu1 O1 92.17(15) . .
N2 Cu1 N1 79.37(16) . .
C1 O1 Cu1 109.1(3) . .
C2 O4 Cu1 118.2(3) . 2_566
Cu1 O1W H1WA 111.1 . .
Cu1 O1W H1WB 110.2 . .
H1WA O1W H1WB 108.0 . .
C21 N2 Cu1 125.1(3) . .
C21 N2 C15 118.3(4) . .
C15 N2 Cu1 116.6(3) . .
C10 N1 Cu1 132.5(4) . .
C10 N1 C14 118.2(4) . .
C14 N1 Cu1 109.0(3) . .
O1 C1 C4 115.6(4) . .
O2 C1 O1 124.9(4) . .
O2 C1 C4 119.5(4) . .
C1 C4 H4 108.8 . .
C1 C4 C5 113.3(4) . .
C1 C4 C3 114.2(3) . .
C5 C4 H4 108.8 . .
C5 C4 C3 102.6(4) . .
C3 C4 H4 108.8 . .
C8 C9 Cl2 127.1(4) . .
C8 C9 C6 107.0(4) . .
C6 C9 Cl2 125.8(4) . .
C21 C20 H20 120.5 . .
C19 C20 H20 120.5 . .
C19 C20 C21 119.0(5) . .
C4 C5 Cl3 114.1(3) . .
C4 C5 C7 101.9(3) . .
C7 C5 Cl3 115.4(3) . .
C8 C5 Cl3 115.4(3) . .
C8 C5 C4 110.5(4) . .
C8 C5 C7 97.8(4) . .
Cl7 C7 Cl6 106.7(2) . .
C5 C7 Cl6 114.1(3) . .
C5 C7 Cl7 115.6(3) . .
C5 C7 C6 91.4(3) . .
C6 C7 Cl6 114.5(3) . .
C6 C7 Cl7 114.3(3) . .
C4 C3 H3 107.5 . .
C2 C3 C4 113.5(4) . .
C2 C3 H3 107.5 . .
C2 C3 C6 118.5(4) . .
C6 C3 C4 101.7(3) . .
C6 C3 H3 107.5 . .
C9 C8 Cl9 128.4(4) . .
C9 C8 C5 107.8(4) . .
C5 C8 Cl9 123.7(4) . .
C13 C18 H18 119.0 . .
C17 C18 H18 119.0 . .
C17 C18 C13 121.9(5) . .
N1 C10 H10 119.1 . .
N1 C10 C11 121.7(5) . .
C11 C10 H10 119.1 . .
N1 C14 C15 117.1(4) . .
N1 C14 C13 122.8(5) . .
C13 C14 C15 120.1(4) . .
N2 C21 C20 123.1(5) . .
N2 C21 H21 118.5 . .
C20 C21 H21 118.5 . .
N2 C15 C14 117.7(4) . .
N2 C15 C16 122.7(4) . .
C16 C15 C14 119.6(4) . .
C10 C11 H11 119.7 . .
C12 C11 C10 120.6(5) . .
C12 C11 H11 119.7 . .
C20 C19 H19 119.9 . .
C20 C19 C16 120.3(5) . .
C16 C19 H19 119.9 . .
C11 C12 H12 120.5 . .
C11 C12 C13 119.0(5) . .
C13 C12 H12 120.5 . .
C14 C13 C18 117.6(5) . .
C12 C13 C18 124.8(5) . .
C12 C13 C14 117.6(5) . .
O4 C2 C3 117.0(4) . .
O3 C2 O4 125.8(4) . .
O3 C2 C3 117.2(4) . .
C18 C17 H17 119.5 . .
C18 C17 C16 120.9(5) . .
C16 C17 H17 119.5 . .
C15 C16 C19 116.7(5) . .
C15 C16 C17 119.6(5) . .
C19 C16 C17 123.7(5) . .
C9 C6 Cl12 115.6(3) . .
C9 C6 C7 98.5(4) . .
C9 C6 C3 110.7(4) . .
C7 C6 Cl12 114.1(3) . .
C7 C6 C3 101.8(4) . .
C3 C6 Cl12 114.4(3) . .

loop_
_geom_bond_atom_site_label_1
_geom_bond_atom_site_label_2
_geom_bond_distance
_geom_bond_site_symmetry_2
Cu1 O1 2.031(3) .
Cu1 O4 1.999(3) 2_566
Cu1 O1W 1.967(3) .
Cu1 N2 2.001(4) .
Cu1 N1 2.244(4) .
Cl2 C9 1.710(5) .
Cl3 C5 1.772(5) .
Cl6 C7 1.784(5) .
Cl7 C7 1.780(5) .
Cl9 C8 1.719(5) .
Cl12 C6 1.761(5) .
O1 C1 1.282(6) .
O2 C1 1.249(5) .
O4 Cu1 1.999(3) 2_566
O4 C2 1.290(6) .
O1W H1WA 0.8704 .
O1W H1WB 0.8694 .
O3 C2 1.250(6) .
N2 C21 1.343(6) .
N2 C15 1.366(6) .
N1 C10 1.347(6) .
N1 C14 1.366(6) .
C1 C4 1.545(6) .
C4 H4 0.9800 .
C4 C5 1.555(6) .
C4 C3 1.576(6) .
C9 C8 1.314(7) .
C9 C6 1.529(6) .
C20 H20 0.9300 .
C20 C21 1.382(7) .
C20 C19 1.376(8) .
C5 C7 1.557(6) .
C5 C8 1.538(7) .
C7 C6 1.562(6) .
C3 H3 0.9800 .
C3 C2 1.529(6) .
C3 C6 1.569(6) .
C18 H18 0.9300 .
C18 C13 1.455(8) .
C18 C17 1.361(8) .
C10 H10 0.9300 .
C10 C11 1.407(8) .
C14 C15 1.459(7) .
C14 C13 1.414(7) .
C21 H21 0.9300 .
C15 C16 1.407(7) .
C11 H11 0.9300 .
C11 C12 1.366(8) .
C19 H19 0.9300 .
C19 C16 1.419(8) .
C12 H12 0.9300 .
C12 C13 1.413(8) .
C17 H17 0.9300 .
C17 C16 1.422(8) .

loop_
_geom_torsion_atom_site_label_1
_geom_torsion_atom_site_label_2
_geom_torsion_atom_site_label_3
_geom_torsion_atom_site_label_4
_geom_torsion
_geom_torsion_site_symmetry_1
Cu1 O1 C1 O2 15.3(6) .
Cu1 O1 C1 C4 -163.0(3) .
Cu1 O4 C2 O3 22.7(6) 2_566
Cu1 O4 C2 C3 -157.0(3) 2_566
Cu1 N2 C21 C20 -177.6(4) .
Cu1 N2 C15 C14 -1.4(5) .
Cu1 N2 C15 C16 177.9(3) .
Cu1 N1 C10 C11 171.6(3) .
Cu1 N1 C14 C15 5.1(5) .
Cu1 N1 C14 C13 -174.8(3) .
Cl2 C9 C8 Cl9 -0.1(7) .
Cl2 C9 C8 C5 -177.5(3) .
Cl2 C9 C6 Cl12 19.1(5) .
Cl2 C9 C6 C7 140.9(4) .
Cl2 C9 C6 C3 -113.0(4) .
Cl3 C5 C7 Cl6 65.0(4) .
Cl3 C5 C7 Cl7 -59.3(4) .
Cl3 C5 C7 C6 -177.3(3) .
Cl3 C5 C8 Cl9 -17.9(5) .
Cl3 C5 C8 C9 159.6(3) .
Cl6 C7 C6 Cl12 -64.8(4) .
Cl6 C7 C6 C9 172.2(3) .
Cl6 C7 C6 C3 58.9(4) .
Cl7 C7 C6 Cl12 58.7(4) .
Cl7 C7 C6 C9 -64.3(4) .
Cl7 C7 C6 C3 -177.6(3) .
O1 Cu1 N2 C21 86.2(4) .
O1 Cu1 N2 C15 -90.5(3) .
O1 Cu1 N1 C10 -86.2(4) .
O1 Cu1 N1 C14 87.0(3) .
O1 C1 C4 C5 -129.3(4) .
O1 C1 C4 C3 113.7(4) .
O2 C1 C4 C5 52.3(6) .
O2 C1 C4 C3 -64.7(6) .
O4 Cu1 O1 C1 32.6(7) 2_566
O4 Cu1 N2 C21 -81.3(4) 2_566
O4 Cu1 N2 C15 102.1(3) 2_566
O4 Cu1 N1 C10 88.5(4) 2_566
O4 Cu1 N1 C14 -98.2(3) 2_566
O1W Cu1 O1 C1 91.7(3) .
O1W Cu1 N2 C21 97(4) .
O1W Cu1 N2 C15 -80(4) .
O1W Cu1 N1 C10 0.0(4) .
O1W Cu1 N1 C14 173.3(3) .
N2 Cu1 O1 C1 -88.8(3) .
N2 Cu1 N1 C10 -177.7(4) .
N2 Cu1 N1 C14 -4.4(3) .
N2 C15 C16 C19 -1.1(7) .
N2 C15 C16 C17 179.6(4) .
N1 Cu1 O1 C1 -168.2(3) .
N1 Cu1 N2 C21 179.8(4) .
N1 Cu1 N2 C15 3.1(3) .
N1 C10 C11 C12 1.5(8) .
N1 C14 C15 N2 -2.9(6) .
N1 C14 C15 C16 177.8(4) .
N1 C14 C13 C18 -177.5(4) .
N1 C14 C13 C12 1.6(7) .
C1 C4 C5 Cl3 73.6(4) .
C1 C4 C5 C7 -161.4(4) .
C1 C4 C5 C8 -58.3(5) .
C1 C4 C3 C2 -5.2(5) .
C1 C4 C3 C6 123.1(4) .
C4 C5 C7 Cl6 -59.1(4) .
C4 C5 C7 Cl7 176.5(3) .
C4 C5 C7 C6 58.6(4) .
C4 C5 C8 Cl9 113.3(4) .
C4 C5 C8 C9 -69.1(5) .
C4 C3 C2 O4 113.0(4) .
C4 C3 C2 O3 -66.7(5) .
C4 C3 C6 Cl12 160.9(3) .
C4 C3 C6 C9 -66.5(4) .
C4 C3 C6 C7 37.4(4) .
C20 C19 C16 C15 1.1(8) .
C20 C19 C16 C17 -179.6(5) .
C5 C4 C3 C2 -128.2(4) .
C5 C4 C3 C6 0.1(4) .
C5 C7 C6 Cl12 177.8(3) .
C5 C7 C6 C9 54.8(4) .
C5 C7 C6 C3 -58.5(4) .
C7 C5 C8 Cl9 -140.9(4) .
C7 C5 C8 C9 36.7(5) .
C3 C4 C5 Cl3 -162.7(3) .
C3 C4 C5 C7 -37.7(4) .
C3 C4 C5 C8 65.4(5) .
C8 C9 C6 Cl12 -158.4(4) .
C8 C9 C6 C7 -36.5(5) .
C8 C9 C6 C3 69.6(5) .
C8 C5 C7 Cl6 -172.0(3) .
C8 C5 C7 Cl7 63.6(4) .
C8 C5 C7 C6 -54.3(4) .
C18 C17 C16 C15 4.4(8) .
C18 C17 C16 C19 -174.9(5) .
C10 N1 C14 C15 179.4(4) .
C10 N1 C14 C13 -0.5(6) .
C10 C11 C12 C13 -0.3(8) .
C14 N1 C10 C11 -1.1(7) .
C14 C15 C16 C19 178.2(4) .
C14 C15 C16 C17 -1.2(7) .
C21 N2 C15 C14 -178.3(4) .
C21 N2 C15 C16 1.0(6) .
C21 C20 C19 C16 -1.2(8) .
C15 N2 C21 C20 -1.0(7) .
C15 C14 C13 C18 2.6(6) .
C15 C14 C13 C12 -178.2(4) .
C11 C12 C13 C18 177.9(5) .
C11 C12 C13 C14 -1.2(7) .
C19 C20 C21 N2 1.1(8) .
C13 C18 C17 C16 -4.1(8) .
C13 C14 C15 N2 177.0(4) .
C13 C14 C15 C16 -2.3(6) .
C2 C3 C6 Cl12 -74.1(5) .
C2 C3 C6 C9 58.6(5) .
C2 C3 C6 C7 162.4(4) .
C17 C18 C13 C14 0.5(7) .
C17 C18 C13 C12 -178.5(5) .
C6 C9 C8 Cl9 177.4(3) .
C6 C9 C8 C5 -0.1(5) .
C6 C3 C2 O4 -6.1(6) .
C6 C3 C2 O3 174.2(4) .
